data_4110375
loop_
_publ_author_name
'Qian Miao'
'Xiaoliu Chi'
'Shengxiong Xiao'
'Roswitha Zeis'
'Michael Lefenfeld'
'Theo Siegrist'
'Michael L. Steigerwald'
'Colin Nuckolls'

_publ_section_title
;
 Organization of Acenes with a Cruciform Assembly Motif
;
_journal_name_full 'Journal of the American Chemical Society'
_journal_page_first 1340
_journal_page_last 1345
_journal_paper_doi 10.1021/ja0570786
_journal_volume 128
_journal_year 2006
_chemical_formula_sum 'C28 H18'
_chemical_formula_weight 354.42
_chemical_name_systematic
; 
 ? 
;
_space_group_IT_number 2
_symmetry_cell_setting triclinic
_symmetry_space_group_name_Hall '-P 1'
_symmetry_space_group_name_H-M 'P -1'
_atom_sites_solution_hydrogens geom
_atom_sites_solution_primary direct
_atom_sites_solution_secondary difmap
_audit_creation_method SHELXL-97
_cell_angle_alpha 98.6940(10)
_cell_angle_beta 104.0040(10)
_cell_angle_gamma 99.281(2)
_cell_formula_units_Z 4
_cell_length_a 11.2237(8)
_cell_length_b 13.1785(10)
_cell_length_c 13.4073(11)
_cell_measurement_reflns_used 5715
_cell_measurement_temperature 243(2)
_cell_measurement_theta_max 27.988
_cell_measurement_theta_min 2.224
_cell_volume 1861.1(2)
_computing_cell_refinement 'Bruker SMART'
_computing_data_collection 'Bruker SMART'
_computing_data_reduction 'Bruker SHELXTL'
_computing_molecular_graphics 'Bruker SHELXTL'
_computing_publication_material 'Bruker SHELXTL'
_computing_structure_refinement 'SHELXL-97 (Sheldrick, 1997)'
_computing_structure_solution 'SHELXS-97 (Sheldrick, 1990)'
_diffrn_ambient_temperature 243(2)
_diffrn_measured_fraction_theta_full 0.880
_diffrn_measured_fraction_theta_max 0.880
_diffrn_measurement_device_type 'CCD area detector'
_diffrn_measurement_method 'phi and omega scans'
_diffrn_radiation_monochromator graphite
_diffrn_radiation_source 'fine-focus sealed tube'
_diffrn_radiation_type MoK\a
_diffrn_radiation_wavelength 0.71073
_diffrn_reflns_av_R_equivalents 0.0125
_diffrn_reflns_av_sigmaI/netI 0.0167
_diffrn_reflns_limit_h_max 14
_diffrn_reflns_limit_h_min -5
_diffrn_reflns_limit_k_max 15
_diffrn_reflns_limit_k_min -17
_diffrn_reflns_limit_l_max 16
_diffrn_reflns_limit_l_min -17
_diffrn_reflns_number 12322
_diffrn_reflns_theta_full 28.08
_diffrn_reflns_theta_max 28.08
_diffrn_reflns_theta_min 1.60
_exptl_absorpt_coefficient_mu 0.072
_exptl_absorpt_correction_T_max 0.9788
_exptl_absorpt_correction_T_min 0.9583
_exptl_absorpt_correction_type none
_exptl_crystal_colour Black
_exptl_crystal_density_diffrn 1.265
_exptl_crystal_F_000 744
_exptl_crystal_size_max 0.60
_exptl_crystal_size_mid 0.30
_exptl_crystal_size_min 0.30
_refine_diff_density_max 0.198
_refine_diff_density_min -0.171
_refine_diff_density_rms 0.037
_refine_ls_extinction_coef 0.0029(9)
_refine_ls_extinction_expression Fc^*^=kFc[1+0.001xFc^2^\l^3^/sin(2\q)]^-1/4^
_refine_ls_extinction_method SHELXL
_refine_ls_goodness_of_fit_ref 1.036
_refine_ls_hydrogen_treatment mixed
_refine_ls_matrix_type full
_refine_ls_number_parameters 506
_refine_ls_number_reflns 7961
_refine_ls_number_restraints 0
_refine_ls_restrained_S_all 1.036
_refine_ls_R_factor_all 0.0713
_refine_ls_R_factor_gt 0.0487
_refine_ls_shift/su_max 0.001
_refine_ls_shift/su_mean 0.000
_refine_ls_structure_factor_coef Fsqd
_refine_ls_weighting_details 'calc w=1/[\s^2^(Fo^2^)+(0.0678P)^2^+0.4718P] where P=(Fo^2^+2Fc^2^)/3'
_refine_ls_weighting_scheme calc
_refine_ls_wR_factor_gt 0.1312
_refine_ls_wR_factor_ref 0.1532
_reflns_number_gt 5559
_reflns_number_total 7961
_reflns_threshold_expression >2sigma(I)
_cod_data_source_file ja0570786_si.cif
_cod_data_source_block mkps10
_cod_database_code 4110375

loop_
_symmetry_equiv_pos_as_xyz
'x, y, z'
'-x, -y, -z'

loop_
_atom_site_label
_atom_site_type_symbol
_atom_site_fract_x
_atom_site_fract_y
_atom_site_fract_z
_atom_site_U_iso_or_equiv
_atom_site_adp_type
_atom_site_occupancy
_atom_site_symmetry_multiplicity
_atom_site_calc_flag
_atom_site_refinement_flags
C1 C 0.54977(15) 0.27413(12) 0.62699(15) 0.0549(4) Uani 1 1 d .
H1A H 0.5389 0.2178 0.5712 0.066 Uiso 1 1 calc R
C2 C 0.52140(17) 0.25522(14) 0.71539(17) 0.0634(5) Uani 1 1 d .
H2A H 0.4917 0.1859 0.7205 0.076 Uiso 1 1 calc R
C3 C 0.53570(16) 0.33841(14) 0.80103(15) 0.0601(5) Uani 1 1 d .
H3A H 0.5145 0.3238 0.8618 0.072 Uiso 1 1 calc R
C4 C 0.57975(14) 0.43883(13) 0.79536(14) 0.0508(4) Uani 1 1 d .
H4A H 0.5889 0.4931 0.8526 0.061 Uiso 1 1 calc R
C5 C 0.61254(13) 0.46377(11) 0.70384(12) 0.0422(3) Uani 1 1 d .
C6 C 0.65981(13) 0.56539(11) 0.69681(12) 0.0406(3) Uani 1 1 d .
H6A H 0.6725 0.6199 0.7547 0.049 Uiso 1 1 calc R
C7 C 0.68957(12) 0.58976(10) 0.60547(11) 0.0365(3) Uani 1 1 d .
C8 C 0.73751(12) 0.69306(10) 0.59726(11) 0.0364(3) Uani 1 1 d .
C9 C 0.76320(12) 0.71472(10) 0.50371(11) 0.0359(3) Uani 1 1 d .
C10 C 0.80884(13) 0.81688(11) 0.49166(11) 0.0392(3) Uani 1 1 d .
H10A H 0.8249 0.8730 0.5487 0.047 Uiso 1 1 calc R
C11 C 0.83096(12) 0.83776(11) 0.39880(11) 0.0393(3) Uani 1 1 d .
C12 C 0.87485(14) 0.94180(12) 0.38574(12) 0.0457(3) Uani 1 1 d .
H12A H 0.8884 0.9986 0.4416 0.055 Uiso 1 1 calc R
C13 C 0.89720(16) 0.96009(14) 0.29450(13) 0.0532(4) Uani 1 1 d .
H13A H 0.9252 1.0292 0.2876 0.064 Uiso 1 1 calc R
C14 C 0.87849(16) 0.87516(15) 0.20900(13) 0.0557(4) Uani 1 1 d .
H14A H 0.8961 0.8886 0.1466 0.067 Uiso 1 1 calc R
C15 C 0.83574(15) 0.77564(14) 0.21662(12) 0.0498(4) Uani 1 1 d .
H15A H 0.8228 0.7209 0.1589 0.060 Uiso 1 1 calc R
C16 C 0.80969(13) 0.75186(12) 0.31108(11) 0.0413(3) Uani 1 1 d .
C17 C 0.76666(13) 0.65116(12) 0.32173(11) 0.0422(3) Uani 1 1 d .
H17A H 0.7535 0.5955 0.2648 0.051 Uiso 1 1 calc R
C18 C 0.74162(12) 0.62875(11) 0.41520(11) 0.0373(3) Uani 1 1 d .
C19 C 0.69697(13) 0.52673(11) 0.42533(11) 0.0408(3) Uani 1 1 d .
H19A H 0.6844 0.4712 0.3685 0.049 Uiso 1 1 calc R
C20 C 0.67038(12) 0.50452(10) 0.51706(11) 0.0385(3) Uani 1 1 d .
C21 C 0.62484(13) 0.40136(11) 0.52672(12) 0.0438(3) Uani 1 1 d .
H21A H 0.6135 0.3459 0.4700 0.053 Uiso 1 1 calc R
C22 C 0.59635(13) 0.37895(11) 0.61652(13) 0.0440(3) Uani 1 1 d .
C23 C 0.76231(14) 0.78067(11) 0.68980(11) 0.0414(3) Uani 1 1 d .
C24 C 0.66766(18) 0.83051(14) 0.70698(15) 0.0622(5) Uani 1 1 d .
H24A H 0.5872 0.8099 0.6596 0.075 Uiso 1 1 calc R
C25 C 0.6902(2) 0.91034(17) 0.79312(17) 0.0804(6) Uani 1 1 d .
H25A H 0.6250 0.9436 0.8038 0.096 Uiso 1 1 calc R
C26 C 0.8062(2) 0.94119(15) 0.86272(15) 0.0750(6) Uani 1 1 d .
H26A H 0.8209 0.9952 0.9214 0.090 Uiso 1 1 calc R
C27 C 0.9016(2) 0.89288(16) 0.84661(15) 0.0726(6) Uani 1 1 d .
H27A H 0.9819 0.9143 0.8942 0.087 Uiso 1 1 calc R
C28 C 0.87980(17) 0.81246(13) 0.76033(13) 0.0578(4) Uani 1 1 d .
H28A H 0.9454 0.7795 0.7499 0.069 Uiso 1 1 calc R
C1A C -0.10272(16) 0.33540(12) 0.83611(14) 0.0517(4) Uani 1 1 d .
H1AA H -0.1783 0.3066 0.7837 0.062 Uiso 1 1 calc R
C2A C -0.07558(18) 0.29409(14) 0.92315(14) 0.0593(4) Uani 1 1 d .
H2AA H -0.1318 0.2361 0.9300 0.071 Uiso 1 1 calc R
C3A C 0.03675(18) 0.33708(14) 1.00438(14) 0.0592(4) Uani 1 1 d .
H3AA H 0.0544 0.3069 1.0641 0.071 Uiso 1 1 calc R
C4A C 0.11898(16) 0.42128(13) 0.99668(13) 0.0516(4) Uani 1 1 d .
H4AA H 0.1919 0.4497 1.0520 0.062 Uiso 1 1 calc R
C5A C 0.09633(14) 0.46737(12) 0.90577(12) 0.0429(3) Uani 1 1 d .
C6A C 0.17859(13) 0.55303(11) 0.89567(11) 0.0425(3) Uani 1 1 d .
H6AA H 0.2513 0.5826 0.9509 0.051 Uiso 1 1 calc R
C7A C 0.15689(12) 0.59757(11) 0.80481(11) 0.0384(3) Uani 1 1 d .
C8A C 0.23996(13) 0.68517(11) 0.79378(11) 0.0390(3) Uani 1 1 d .
C9A C 0.21751(12) 0.72345(11) 0.69945(11) 0.0385(3) Uani 1 1 d .
C10A C 0.29912(13) 0.80980(11) 0.68410(12) 0.0417(3) Uani 1 1 d .
H10B H 0.3699 0.8443 0.7394 0.050 Uiso 1 1 calc R
C11A C 0.27860(13) 0.84532(11) 0.59071(12) 0.0407(3) Uani 1 1 d .
C12A C 0.36019(14) 0.93324(12) 0.57491(13) 0.0481(4) Uani 1 1 d .
H12B H 0.4310 0.9687 0.6297 0.058 Uiso 1 1 calc R
C13A C 0.33735(15) 0.96618(13) 0.48269(14) 0.0523(4) Uani 1 1 d .
H13B H 0.3921 1.0243 0.4744 0.063 Uiso 1 1 calc R
C14A C 0.23132(15) 0.91380(13) 0.39789(13) 0.0522(4) Uani 1 1 d .
H14B H 0.2170 0.9371 0.3340 0.063 Uiso 1 1 calc R
C15A C 0.15093(14) 0.83048(13) 0.40893(12) 0.0474(4) Uani 1 1 d .
H15B H 0.0813 0.7967 0.3523 0.057 Uiso 1 1 calc R
C16A C 0.17004(13) 0.79297(11) 0.50497(12) 0.0411(3) Uani 1 1 d .
C17A C 0.08810(13) 0.70952(11) 0.51905(11) 0.0417(3) Uani 1 1 d .
H17B H 0.0171 0.6762 0.4635 0.050 Uiso 1 1 calc R
C18A C 0.10742(12) 0.67281(11) 0.61362(11) 0.0385(3) Uani 1 1 d .
C19A C 0.02363(13) 0.58865(11) 0.62742(12) 0.0410(3) Uani 1 1 d .
H19B H -0.0489 0.5572 0.5727 0.049 Uiso 1 1 calc R
C20A C 0.04461(13) 0.55008(11) 0.71991(11) 0.0394(3) Uani 1 1 d .
C21A C -0.04030(13) 0.46462(11) 0.73320(12) 0.0429(3) Uani 1 1 d .
H21B H -0.1145 0.4355 0.6794 0.051 Uiso 1 1 calc R
C22A C -0.01749(14) 0.42281(11) 0.82263(12) 0.0430(3) Uani 1 1 d .
C23A C 0.35312(13) 0.73902(11) 0.88136(11) 0.0427(3) Uani 1 1 d .
C24A C 0.34744(17) 0.82295(14) 0.95350(14) 0.0607(5) Uani 1 1 d .
H24B H 0.2709 0.8446 0.9495 0.073 Uiso 1 1 calc R
C25A C 0.4535(2) 0.87577(16) 1.03197(16) 0.0760(6) Uani 1 1 d .
H25B H 0.4482 0.9334 1.0802 0.091 Uiso 1 1 calc R
C26A C 0.56473(19) 0.84591(16) 1.04055(16) 0.0709(6) Uani 1 1 d .
H26B H 0.6360 0.8820 1.0946 0.085 Uiso 1 1 calc R
C27A C 0.57209(17) 0.76282(19) 0.96989(17) 0.0757(6) Uani 1 1 d .
H27B H 0.6491 0.7417 0.9750 0.091 Uiso 1 1 calc R
C28A C 0.46661(16) 0.70908(16) 0.89028(15) 0.0635(5) Uani 1 1 d .
H28C H 0.4728 0.6518 0.8421 0.076 Uiso 1 1 calc R

loop_
_atom_site_aniso_label
_atom_site_aniso_U_11
_atom_site_aniso_U_22
_atom_site_aniso_U_33
_atom_site_aniso_U_23
_atom_site_aniso_U_13
_atom_site_aniso_U_12
C1 0.0481(9) 0.0382(8) 0.0720(11) 0.0100(8) 0.0077(8) 0.0046(7)
C2 0.0562(10) 0.0423(9) 0.0886(14) 0.0231(9) 0.0128(9) 0.0026(8)
C3 0.0532(10) 0.0568(10) 0.0713(12) 0.0252(9) 0.0159(9) 0.0040(8)
C4 0.0440(8) 0.0494(9) 0.0570(10) 0.0137(7) 0.0113(7) 0.0049(7)
C5 0.0317(7) 0.0398(8) 0.0514(9) 0.0096(6) 0.0054(6) 0.0055(6)
C6 0.0365(7) 0.0378(7) 0.0437(8) 0.0040(6) 0.0082(6) 0.0047(6)
C7 0.0313(6) 0.0337(7) 0.0406(7) 0.0030(6) 0.0055(5) 0.0061(5)
C8 0.0340(7) 0.0337(7) 0.0382(7) 0.0017(6) 0.0074(6) 0.0060(5)
C9 0.0321(6) 0.0359(7) 0.0373(7) 0.0029(6) 0.0072(5) 0.0082(5)
C10 0.0382(7) 0.0384(7) 0.0390(8) 0.0025(6) 0.0093(6) 0.0086(6)
C11 0.0332(7) 0.0447(8) 0.0401(8) 0.0069(6) 0.0089(6) 0.0113(6)
C12 0.0440(8) 0.0458(8) 0.0491(9) 0.0106(7) 0.0143(7) 0.0112(6)
C13 0.0535(9) 0.0552(10) 0.0561(10) 0.0204(8) 0.0182(8) 0.0125(7)
C14 0.0569(10) 0.0723(12) 0.0456(9) 0.0218(8) 0.0181(8) 0.0194(8)
C15 0.0495(9) 0.0618(10) 0.0396(8) 0.0086(7) 0.0106(7) 0.0193(7)
C16 0.0348(7) 0.0502(9) 0.0389(8) 0.0070(6) 0.0073(6) 0.0147(6)
C17 0.0386(7) 0.0465(8) 0.0374(8) -0.0010(6) 0.0054(6) 0.0134(6)
C18 0.0313(6) 0.0389(7) 0.0378(7) 0.0004(6) 0.0047(5) 0.0095(5)
C19 0.0362(7) 0.0371(7) 0.0417(8) -0.0036(6) 0.0038(6) 0.0081(6)
C20 0.0317(7) 0.0335(7) 0.0454(8) 0.0013(6) 0.0050(6) 0.0076(5)
C21 0.0374(7) 0.0343(7) 0.0525(9) -0.0002(6) 0.0051(6) 0.0066(6)
C22 0.0327(7) 0.0347(7) 0.0591(9) 0.0074(7) 0.0041(6) 0.0055(6)
C23 0.0495(8) 0.0330(7) 0.0401(8) 0.0063(6) 0.0142(6) 0.0016(6)
C24 0.0614(11) 0.0599(11) 0.0611(11) -0.0055(8) 0.0177(9) 0.0153(8)
C25 0.0949(16) 0.0729(14) 0.0735(14) -0.0110(11) 0.0338(12) 0.0256(12)
C26 0.1126(18) 0.0523(11) 0.0516(11) -0.0091(8) 0.0284(11) 0.0025(11)
C27 0.0816(14) 0.0635(12) 0.0500(10) -0.0042(9) 0.0008(9) -0.0091(10)
C28 0.0562(10) 0.0529(10) 0.0533(10) -0.0005(8) 0.0067(8) 0.0024(8)
C1A 0.0506(9) 0.0461(9) 0.0566(10) 0.0021(7) 0.0213(8) 0.0024(7)
C2A 0.0675(11) 0.0493(9) 0.0629(11) 0.0081(8) 0.0309(9) -0.0001(8)
C3A 0.0718(11) 0.0566(10) 0.0556(10) 0.0151(8) 0.0277(9) 0.0123(9)
C4A 0.0555(9) 0.0520(9) 0.0462(9) 0.0069(7) 0.0151(7) 0.0090(7)
C5A 0.0442(8) 0.0413(8) 0.0433(8) 0.0034(6) 0.0148(6) 0.0093(6)
C6A 0.0389(7) 0.0430(8) 0.0407(8) 0.0017(6) 0.0072(6) 0.0060(6)
C7A 0.0344(7) 0.0376(7) 0.0397(8) 0.0012(6) 0.0079(6) 0.0072(6)
C8A 0.0333(7) 0.0383(7) 0.0409(8) 0.0014(6) 0.0059(6) 0.0067(6)
C9A 0.0326(7) 0.0373(7) 0.0416(8) 0.0017(6) 0.0063(6) 0.0075(5)
C10A 0.0339(7) 0.0410(8) 0.0448(8) 0.0020(6) 0.0056(6) 0.0063(6)
C11A 0.0337(7) 0.0398(7) 0.0465(8) 0.0040(6) 0.0088(6) 0.0093(6)
C12A 0.0379(8) 0.0476(9) 0.0570(10) 0.0093(7) 0.0111(7) 0.0070(6)
C13A 0.0422(8) 0.0529(9) 0.0661(11) 0.0170(8) 0.0198(8) 0.0098(7)
C14A 0.0498(9) 0.0604(10) 0.0532(9) 0.0184(8) 0.0184(7) 0.0177(8)
C15A 0.0418(8) 0.0542(9) 0.0458(8) 0.0089(7) 0.0097(6) 0.0134(7)
C16A 0.0357(7) 0.0418(8) 0.0453(8) 0.0049(6) 0.0095(6) 0.0125(6)
C17A 0.0328(7) 0.0451(8) 0.0421(8) 0.0039(6) 0.0036(6) 0.0083(6)
C18A 0.0316(7) 0.0373(7) 0.0425(8) 0.0017(6) 0.0051(6) 0.0086(5)
C19A 0.0319(7) 0.0406(8) 0.0438(8) 0.0019(6) 0.0027(6) 0.0054(6)
C20A 0.0333(7) 0.0374(7) 0.0436(8) 0.0010(6) 0.0075(6) 0.0068(6)
C21A 0.0356(7) 0.0400(8) 0.0475(8) 0.0017(6) 0.0076(6) 0.0047(6)
C22A 0.0413(8) 0.0387(8) 0.0476(8) 0.0014(6) 0.0156(6) 0.0055(6)
C23A 0.0382(7) 0.0431(8) 0.0424(8) 0.0091(6) 0.0065(6) 0.0024(6)
C24A 0.0553(10) 0.0580(10) 0.0577(10) -0.0041(8) 0.0055(8) 0.0097(8)
C25A 0.0835(14) 0.0601(12) 0.0601(12) -0.0099(9) -0.0020(10) -0.0002(10)
C26A 0.0609(12) 0.0700(13) 0.0584(11) 0.0172(10) -0.0106(9) -0.0170(10)
C27A 0.0409(9) 0.1031(17) 0.0744(13) 0.0231(12) 0.0000(9) 0.0087(10)
C28A 0.0450(9) 0.0762(12) 0.0608(11) 0.0031(9) 0.0037(8) 0.0149(8)

loop_
_atom_type_symbol
_atom_type_description
_atom_type_scat_dispersion_real
_atom_type_scat_dispersion_imag
_atom_type_scat_source
C C 0.0033 0.0016 'International Tables Vol C Tables 4.2.6.8 and 6.1.1.4'
H H 0.0000 0.0000 'International Tables Vol C Tables 4.2.6.8 and 6.1.1.4'

loop_
_geom_angle_atom_site_label_1
_geom_angle_atom_site_label_2
_geom_angle_atom_site_label_3
_geom_angle
C2 C1 C22 121.08(17)
C1 C2 C3 121.10(16)
C4 C3 C2 120.21(17)
C3 C4 C5 121.28(16)
C6 C5 C4 122.40(14)
C6 C5 C22 119.35(14)
C4 C5 C22 118.24(14)
C5 C6 C7 122.13(13)
C8 C7 C6 122.66(12)
C8 C7 C20 119.07(13)
C6 C7 C20 118.28(13)
C7 C8 C9 121.03(12)
C7 C8 C23 119.24(12)
C9 C8 C23 119.73(12)
C10 C9 C8 122.79(12)
C10 C9 C18 117.93(13)
C8 C9 C18 119.28(12)
C11 C10 C9 122.42(13)
C10 C11 C12 122.48(13)
C10 C11 C16 119.39(13)
C12 C11 C16 118.13(13)
C13 C12 C11 121.38(15)
C12 C13 C14 120.35(16)
C15 C14 C13 120.72(15)
C14 C15 C16 121.27(15)
C17 C16 C15 122.78(14)
C17 C16 C11 119.08(13)
C15 C16 C11 118.13(14)
C16 C17 C18 122.24(13)
C19 C18 C17 122.05(13)
C19 C18 C9 119.03(13)
C17 C18 C9 118.92(13)
C20 C19 C18 122.17(13)
C19 C20 C21 121.93(13)
C19 C20 C7 119.39(13)
C21 C20 C7 118.68(13)
C22 C21 C20 122.28(14)
C21 C22 C1 122.66(15)
C21 C22 C5 119.25(13)
C1 C22 C5 118.09(15)
C28 C23 C24 118.63(15)
C28 C23 C8 120.69(14)
C24 C23 C8 120.67(14)
C25 C24 C23 120.62(18)
C26 C25 C24 120.5(2)
C25 C26 C27 119.64(17)
C26 C27 C28 120.26(19)
C23 C28 C27 120.31(18)
C2A C1A C22A 120.80(16)
C1A C2A C3A 120.84(16)
C4A C3A C2A 120.71(17)
C3A C4A C5A 121.01(16)
C6A C5A C4A 122.27(14)
C6A C5A C22A 119.53(14)
C4A C5A C22A 118.20(14)
C5A C6A C7A 122.16(13)
C8A C7A C6A 122.66(13)
C8A C7A C20A 119.29(13)
C6A C7A C20A 118.05(13)
C7A C8A C9A 120.53(12)
C7A C8A C23A 120.73(13)
C9A C8A C23A 118.75(13)
C8A C9A C10A 122.56(13)
C8A C9A C18A 119.64(13)
C10A C9A C18A 117.79(13)
C11A C10A C9A 122.40(13)
C10A C11A C12A 122.72(13)
C10A C11A C16A 119.36(13)
C12A C11A C16A 117.92(14)
C13A C12A C11A 121.27(15)
C12A C13A C14A 120.77(15)
C15A C14A C13A 120.29(15)
C14A C15A C16A 121.25(15)
C17A C16A C15A 122.42(13)
C17A C16A C11A 119.08(14)
C15A C16A C11A 118.49(14)
C16A C17A C18A 122.21(13)
C19A C18A C17A 121.85(13)
C19A C18A C9A 119.02(13)
C17A C18A C9A 119.14(13)
C20A C19A C18A 121.93(13)
C19A C20A C21A 121.63(13)
C19A C20A C7A 119.51(13)
C21A C20A C7A 118.85(13)
C22A C21A C20A 122.04(13)
C21A C22A C1A 122.29(14)
C21A C22A C5A 119.29(13)
C1A C22A C5A 118.42(14)
C24A C23A C28A 118.10(15)
C24A C23A C8A 120.45(14)
C28A C23A C8A 121.41(14)
C23A C24A C25A 120.51(18)
C26A C25A C24A 121.17(19)
C25A C26A C27A 119.14(17)
C26A C27A C28A 120.49(19)
C23A C28A C27A 120.58(18)

loop_
_geom_bond_atom_site_label_1
_geom_bond_atom_site_label_2
_geom_bond_distance
C1 C2 1.347(3)
C1 C22 1.436(2)
C2 C3 1.421(3)
C3 C4 1.356(2)
C4 C5 1.432(2)
C5 C6 1.385(2)
C5 C22 1.445(2)
C6 C7 1.413(2)
C7 C8 1.4115(19)
C7 C20 1.4523(19)
C8 C9 1.4123(19)
C8 C23 1.4988(18)
C9 C10 1.409(2)
C9 C18 1.4548(18)
C10 C11 1.385(2)
C11 C12 1.432(2)
C11 C16 1.448(2)
C12 C13 1.355(2)
C13 C14 1.425(2)
C14 C15 1.350(2)
C15 C16 1.434(2)
C16 C17 1.378(2)
C17 C18 1.411(2)
C18 C19 1.396(2)
C19 C20 1.395(2)
C20 C21 1.410(2)
C21 C22 1.379(2)
C23 C28 1.381(2)
C23 C24 1.382(2)
C24 C25 1.382(2)
C25 C26 1.363(3)
C26 C27 1.374(3)
C27 C28 1.389(2)
C1A C2A 1.351(2)
C1A C22A 1.437(2)
C2A C3A 1.420(3)
C3A C4A 1.358(2)
C4A C5A 1.429(2)
C5A C6A 1.384(2)
C5A C22A 1.446(2)
C6A C7A 1.416(2)
C7A C8A 1.412(2)
C7A C20A 1.4531(19)
C8A C9A 1.413(2)
C8A C23A 1.4937(19)
C9A C10A 1.415(2)
C9A C18A 1.4527(19)
C10A C11A 1.383(2)
C11A C12A 1.432(2)
C11A C16A 1.447(2)
C12A C13A 1.352(2)
C13A C14A 1.424(2)
C14A C15A 1.355(2)
C15A C16A 1.429(2)
C16A C17A 1.383(2)
C17A C18A 1.405(2)
C18A C19A 1.400(2)
C19A C20A 1.393(2)
C20A C21A 1.416(2)
C21A C22A 1.380(2)
C23A C24A 1.376(2)
C23A C28A 1.377(2)
C24A C25A 1.384(2)
C25A C26A 1.352(3)
C26A C27A 1.363(3)
C27A C28A 1.390(3)
